data_4505124
loop_
_publ_author_name
'Fu, Ruibiao'
'Xiang, Shengchang'
'Zhang, Huishuang'
'Zhang, Jianjun'
'Wu, Xintao'

_publ_section_title
;
 Syntheses, Characterization, and Magnetic Properties of Four New Layered
 Transition-Metal Hydroxyl&#x2212;Carboxylate&#x2212;Phosphonates:&#x2009;
 [M(CH(OH)(CO2)(PO3H))(H2O)2] (M = Mn, Fe, Co, Zn)
;
_journal_issue 5
_journal_name_full 'Crystal Growth &amp; Design'
_journal_page_first 1795
_journal_paper_doi 10.1021/cg050065j
_journal_volume 5
_journal_year 2005
_chemical_formula_sum 'C2 H7 Co O8 P'
_chemical_formula_weight 248.98
_chemical_name_systematic
; 
 ? 
;
_space_group_IT_number 14
_symmetry_cell_setting monoclinic
_symmetry_space_group_name_Hall '-P 2ybc'
_symmetry_space_group_name_H-M 'P 1 21/c 1'
_atom_sites_solution_hydrogens geom
_atom_sites_solution_primary direct
_atom_sites_solution_secondary difmap
_audit_creation_method SHELXL-97
_cell_angle_alpha 90.00
_cell_angle_beta 109.522(3)
_cell_angle_gamma 90.00
_cell_formula_units_Z 4
_cell_length_a 5.678(2)
_cell_length_b 15.469(6)
_cell_length_c 7.846(3)
_cell_measurement_reflns_used 2234
_cell_measurement_temperature 130.15
_cell_measurement_theta_max 27.4835
_cell_measurement_theta_min 2.6348
_cell_volume 649.5(4)
_computing_structure_refinement 'SHELXL-97 (Sheldrick, 1997)'
_computing_structure_solution 'SHELXS-97 (Sheldrick, 1990)'
_diffrn_ambient_temperature 130.15
_diffrn_measured_fraction_theta_full 0.997
_diffrn_measured_fraction_theta_max 0.997
_diffrn_radiation_monochromator graphite
_diffrn_radiation_source 'Rotating Anode'
_diffrn_radiation_type MoK\a
_diffrn_radiation_wavelength 0.71073
_diffrn_reflns_av_R_equivalents 0.0196
_diffrn_reflns_av_sigmaI/netI 0.0191
_diffrn_reflns_limit_h_max 6
_diffrn_reflns_limit_h_min -7
_diffrn_reflns_limit_k_max 20
_diffrn_reflns_limit_k_min -17
_diffrn_reflns_limit_l_max 10
_diffrn_reflns_limit_l_min -8
_diffrn_reflns_number 4932
_diffrn_reflns_theta_full 27.48
_diffrn_reflns_theta_max 27.48
_diffrn_reflns_theta_min 2.63
_exptl_absorpt_coefficient_mu 2.899
_exptl_absorpt_correction_T_max 1.0000
_exptl_absorpt_correction_T_min 0.7891
_exptl_absorpt_correction_type multi-scan
_exptl_crystal_colour red
_exptl_crystal_density_diffrn 2.546
_exptl_crystal_density_method 'not measured'
_exptl_crystal_description prism
_exptl_crystal_F_000 500
_exptl_crystal_size_max 0.1500
_exptl_crystal_size_mid 0.1000
_exptl_crystal_size_min 0.1000
_refine_diff_density_max 0.522
_refine_diff_density_min -0.419
_refine_diff_density_rms 0.076
_refine_ls_extinction_method none
_refine_ls_goodness_of_fit_ref 1.082
_refine_ls_hydrogen_treatment mixed
_refine_ls_matrix_type full
_refine_ls_number_parameters 137
_refine_ls_number_reflns 1490
_refine_ls_number_restraints 0
_refine_ls_restrained_S_all 1.082
_refine_ls_R_factor_all 0.0223
_refine_ls_R_factor_gt 0.0201
_refine_ls_shift/su_max 0.000
_refine_ls_shift/su_mean 0.000
_refine_ls_structure_factor_coef Fsqd
_refine_ls_weighting_details 'calc w=1/[\s^2^(Fo^2^)+(0.0213P)^2^+0.5706P] where P=(Fo^2^+2Fc^2^)/3'
_refine_ls_weighting_scheme calc
_refine_ls_wR_factor_gt 0.0478
_refine_ls_wR_factor_ref 0.0487
_reflns_number_gt 1398
_reflns_number_total 1490
_reflns_threshold_expression >2sigma(I)
_cod_data_source_file cg050065jsi20050222_103220.cif
_cod_data_source_block 3
_cod_depositor_comments
;
The following automatic conversions were performed:

'_exptl_absorpt_correction_type' value 'Multi-scan' changed to
'multi-scan' according to
/home/saulius/struct/CIF-dictionaries/cif_core.dic dictionary named
'cif_core.dic' version 2.4.1 from 2010-06-29.

Automatic conversion script
Id: cif_fix_values 1715 2011-07-08 13:25:40Z adriana 
;
_cod_original_sg_symbol_H-M P2(1)/c
_cod_database_code 4505124

loop_
_symmetry_equiv_pos_as_xyz
'x, y, z'
'-x, y+1/2, -z+1/2'
'-x, -y, -z'
'x, -y-1/2, z-1/2'

loop_
_atom_site_label
_atom_site_type_symbol
_atom_site_fract_x
_atom_site_fract_y
_atom_site_fract_z
_atom_site_U_iso_or_equiv
_atom_site_adp_type
_atom_site_occupancy
_atom_site_symmetry_multiplicity
_atom_site_calc_flag
Co1 Co 0.27180(4) 0.364480(15) 0.52417(3) 0.00541(8) Uani 1 1 d
P1 P 0.02496(8) 0.18169(3) 0.33568(6) 0.00585(11) Uani 1 1 d
O1 O 0.5447(2) 0.37357(8) 0.39099(18) 0.0074(3) Uani 1 1 d
H1 H 0.691(5) 0.3692(17) 0.463(4) 0.024(7) Uiso 1 1 d
H2 H 0.536(4) 0.4229(17) 0.348(3) 0.018(6) Uiso 1 1 d
O2 O 0.4765(2) 0.45277(8) 0.71554(17) 0.0076(2) Uani 1 1 d
O3 O 0.0485(2) 0.45480(9) 0.34717(19) 0.0095(3) Uani 1 1 d
H3 H -0.029(5) 0.4436(17) 0.250(4) 0.024(7) Uiso 1 1 d
H4 H 0.047(5) 0.508(2) 0.357(4) 0.025(7) Uiso 1 1 d
O4 O 0.5373(2) 0.28346(8) 0.71446(17) 0.0079(3) Uani 1 1 d
H5 H 0.520(5) 0.236(2) 0.751(4) 0.035(8) Uiso 1 1 d
O5 O 0.0028(2) 0.13677(8) 0.15777(17) 0.0067(2) Uani 1 1 d
O6 O 0.0843(2) 0.27606(8) 0.34113(17) 0.0084(3) Uani 1 1 d
O7 O 0.2219(2) 0.13597(9) 0.49911(17) 0.0093(3) Uani 1 1 d
H6 H 0.233(5) 0.083(2) 0.504(4) 0.033(8) Uiso 1 1 d
O8 O -0.2407(2) 0.03116(9) 0.49110(17) 0.0099(3) Uani 1 1 d
C1 C -0.2846(3) 0.17087(11) 0.3622(2) 0.0066(3) Uani 1 1 d
H7 H -0.275(4) 0.1933(15) 0.478(3) 0.008(5) Uiso 1 1 d
C2 C -0.3593(3) 0.07577(11) 0.3563(2) 0.0069(3) Uani 1 1 d

loop_
_atom_site_aniso_label
_atom_site_aniso_U_11
_atom_site_aniso_U_22
_atom_site_aniso_U_33
_atom_site_aniso_U_23
_atom_site_aniso_U_13
_atom_site_aniso_U_12
Co1 0.00507(12) 0.00483(13) 0.00569(13) -0.00056(8) 0.00096(9) -0.00033(8)
P1 0.0057(2) 0.0055(2) 0.0059(2) -0.00081(15) 0.00138(16) -0.00101(16)
O1 0.0063(6) 0.0071(6) 0.0080(6) 0.0012(5) 0.0012(5) 0.0001(5)
O2 0.0067(6) 0.0070(6) 0.0072(6) 0.0010(5) 0.0001(5) 0.0007(5)
O3 0.0128(6) 0.0065(6) 0.0059(7) -0.0002(5) -0.0015(5) 0.0011(5)
O4 0.0084(6) 0.0052(6) 0.0078(6) 0.0006(5) -0.0002(5) -0.0022(5)
O5 0.0061(6) 0.0075(6) 0.0066(6) -0.0012(4) 0.0024(5) -0.0005(5)
O6 0.0090(6) 0.0066(6) 0.0085(6) -0.0017(5) 0.0016(5) -0.0019(5)
O7 0.0095(6) 0.0078(7) 0.0085(7) -0.0001(5) 0.0004(5) 0.0003(5)
O8 0.0105(6) 0.0091(6) 0.0084(6) 0.0022(5) 0.0009(5) 0.0005(5)
C1 0.0061(8) 0.0072(8) 0.0057(8) 0.0002(6) 0.0010(6) 0.0005(6)
C2 0.0072(8) 0.0071(8) 0.0075(8) -0.0002(6) 0.0040(6) 0.0008(6)

loop_
_atom_type_symbol
_atom_type_description
_atom_type_scat_dispersion_real
_atom_type_scat_dispersion_imag
_atom_type_scat_source
C C 0.0033 0.0016 'International Tables Vol C Tables 4.2.6.8 and 6.1.1.4'
H H 0.0000 0.0000 'International Tables Vol C Tables 4.2.6.8 and 6.1.1.4'
O O 0.0106 0.0060 'International Tables Vol C Tables 4.2.6.8 and 6.1.1.4'
P P 0.1023 0.0942 'International Tables Vol C Tables 4.2.6.8 and 6.1.1.4'
Co Co 0.3494 0.9721 'International Tables Vol C Tables 4.2.6.8 and 6.1.1.4'

loop_
_geom_angle_atom_site_label_1
_geom_angle_atom_site_label_2
_geom_angle_atom_site_label_3
_geom_angle
_geom_angle_site_symmetry_1
_geom_angle_site_symmetry_3
O6 Co1 O2 177.92(5) . .
O6 Co1 O3 85.46(6) . .
O2 Co1 O3 96.33(6) . .
O6 Co1 O5 92.86(5) . 4_566
O2 Co1 O5 88.29(5) . 4_566
O3 Co1 O5 87.54(6) . 4_566
O6 Co1 O4 100.46(6) . .
O2 Co1 O4 77.68(5) . .
O3 Co1 O4 172.87(5) . .
O5 Co1 O4 96.07(5) 4_566 .
O6 Co1 O1 89.59(6) . .
O2 Co1 O1 89.32(6) . .
O3 Co1 O1 90.53(6) . .
O5 Co1 O1 176.75(5) 4_566 .
O4 Co1 O1 85.58(6) . .
O6 P1 O5 114.79(7) . .
O6 P1 O7 109.03(7) . .
O5 P1 O7 111.25(8) . .
O6 P1 C1 107.41(8) . .
O5 P1 C1 105.76(8) . .
O7 P1 C1 108.30(8) . .
C2 O2 Co1 118.29(11) 4_666 .
C1 O4 Co1 114.55(10) 4_666 .
P1 O5 Co1 127.10(7) . 4_565
P1 O6 Co1 138.13(8) . .
O4 C1 C2 109.53(14) 4_465 .
O4 C1 P1 107.63(12) 4_465 .
C2 C1 P1 110.43(12) . .
O8 C2 O2 125.20(16) . 4_465
O8 C2 C1 116.06(15) . .
O2 C2 C1 118.65(15) 4_465 .

loop_
_geom_bond_atom_site_label_1
_geom_bond_atom_site_label_2
_geom_bond_distance
_geom_bond_site_symmetry_2
Co1 O6 2.0112(13) .
Co1 O2 2.0748(13) .
Co1 O3 2.0765(14) .
Co1 O5 2.1215(14) 4_566
Co1 O4 2.1374(14) .
Co1 O1 2.1436(14) .
P1 O6 1.4956(14) .
P1 O5 1.5264(14) .
P1 O7 1.5609(14) .
P1 C1 1.8453(19) .
O2 C2 1.263(2) 4_666
O4 C1 1.443(2) 4_666
O5 Co1 2.1215(14) 4_565
O8 C2 1.254(2) .
C1 O4 1.443(2) 4_465
C1 C2 1.527(2) .
C2 O2 1.263(2) 4_465
